data_4107292
loop_
_publ_author_name
'Ngoc T. Vo'
'Robert D. M. Pace'
'Fionn O'Har'
'Matthew J. Gaunt'

_publ_section_title
;
 An Enantioselective Organocatalytic Oxidative Dearomatization Strategy
;
_journal_name_full 'Journal of the American Chemical Society'
_journal_page_first 404
_journal_page_last 405
_journal_paper_doi 10.1021/ja077457u
_journal_volume 130
_journal_year 2008
_chemical_absolute_configuration
;
 1234 Friedel pairs were averaged for the refinement.
;
_chemical_formula_moiety 'C16 H16 O3'
_chemical_formula_sum 'C16 H16 O3'
_chemical_formula_weight 256.29
_chemical_name_systematic
; 
 ? 
;
_space_group_IT_number 19
_symmetry_cell_setting orthorhombic
_symmetry_space_group_name_Hall 'P 2ac 2ab'
_symmetry_space_group_name_H-M 'P 21 21 21'
_atom_sites_solution_hydrogens geom
_atom_sites_solution_primary direct
_atom_sites_solution_secondary difmap
_audit_creation_method SHELXL-97
_cell_angle_alpha 90.00
_cell_angle_beta 90.00
_cell_angle_gamma 90.00
_cell_formula_units_Z 4
_cell_length_a 7.6822(2)
_cell_length_b 8.5740(3)
_cell_length_c 19.7420(7)
_cell_measurement_reflns_used 11512
_cell_measurement_temperature 180(2)
_cell_measurement_theta_max 30.03
_cell_measurement_theta_min 1.00
_cell_volume 1300.35(7)
_computing_cell_refinement 'HKL Scalepack (Otwinowski & Minor 1997)'
_computing_data_collection 'Collect (Nonius B.V. 1998)'
_computing_data_reduction
;
 HKL Denzo and Scalepack (Otwinowski & Minor 1997)
;
_computing_publication_material 'SHELXL-97 (Sheldrick 1997)'
_computing_structure_refinement 'SHELXL-97 (Sheldrick 1997)'
_computing_structure_solution 'SIR-92 (Altomare et al. 1994)'
_diffrn_ambient_temperature 180(2)
_diffrn_measured_fraction_theta_full 0.971
_diffrn_measured_fraction_theta_max 0.971
_diffrn_measurement_device_type 'Nonius Kappa CCD'
_diffrn_measurement_method 'Thin slice \w and \f scans'
_diffrn_radiation_source 'fine-focus sealed tube'
_diffrn_radiation_type MoK\a
_diffrn_radiation_wavelength 0.71073
_diffrn_reflns_av_R_equivalents 0.0473
_diffrn_reflns_av_sigmaI/netI 0.0461
_diffrn_reflns_limit_h_max 10
_diffrn_reflns_limit_h_min -9
_diffrn_reflns_limit_k_max 12
_diffrn_reflns_limit_k_min -12
_diffrn_reflns_limit_l_max 27
_diffrn_reflns_limit_l_min -27
_diffrn_reflns_number 7121
_diffrn_reflns_theta_full 30.02
_diffrn_reflns_theta_max 30.02
_diffrn_reflns_theta_min 3.56
_exptl_absorpt_coefficient_mu 0.090
_exptl_absorpt_correction_T_max 0.996
_exptl_absorpt_correction_T_min 0.883
_exptl_absorpt_correction_type multi-scan
_exptl_absorpt_process_details
;
multi-scan from symmetry-related measurements 
 Sortav (Blessing 1995)
;
_exptl_crystal_colour colourless
_exptl_crystal_density_diffrn 1.309
_exptl_crystal_description block
_exptl_crystal_F_000 544
_exptl_crystal_size_max 0.46
_exptl_crystal_size_mid 0.46
_exptl_crystal_size_min 0.05
_refine_diff_density_max 0.237
_refine_diff_density_min -0.260
_refine_diff_density_rms 0.062
_refine_ls_abs_structure_details 'Flack H D (1983), Acta Cryst. A39, 876-881'
_refine_ls_abs_structure_Flack 0.0(17)
_refine_ls_extinction_method none
_refine_ls_goodness_of_fit_ref 1.056
_refine_ls_hydrogen_treatment constr
_refine_ls_matrix_type full
_refine_ls_number_parameters 173
_refine_ls_number_reflns 2129
_refine_ls_number_restraints 0
_refine_ls_restrained_S_all 1.056
_refine_ls_R_factor_all 0.0582
_refine_ls_R_factor_gt 0.0437
_refine_ls_shift/su_max 0.000
_refine_ls_shift/su_mean 0.000
_refine_ls_structure_factor_coef Fsqd
_refine_ls_weighting_details 'calc w=1/[\s^2^(Fo^2^)+(0.0356P)^2^+0.4206P] where P=(Fo^2^+2Fc^2^)/3'
_refine_ls_weighting_scheme calc
_refine_ls_wR_factor_gt 0.0980
_refine_ls_wR_factor_ref 0.1042
_reflns_number_gt 1842
_reflns_number_total 2129
_reflns_threshold_expression >2sigma(I)
_cod_data_source_file ja077457u-file003.cif
_cod_data_source_block mg0602
_cod_database_code 4107292

loop_
_symmetry_equiv_pos_as_xyz
'x, y, z'
'-x+1/2, -y, z+1/2'
'x+1/2, -y+1/2, -z'
'-x, y+1/2, -z+1/2'

loop_
_atom_site_label
_atom_site_type_symbol
_atom_site_fract_x
_atom_site_fract_y
_atom_site_fract_z
_atom_site_U_iso_or_equiv
_atom_site_adp_type
_atom_site_occupancy
_atom_site_symmetry_multiplicity
_atom_site_calc_flag
_atom_site_refinement_flags
O1 O 0.3056(3) 0.8336(2) 0.51803(11) 0.0613(6) Uani 1 1 d .
O2 O 0.1121(3) 0.2725(2) 0.48047(9) 0.0631(6) Uani 1 1 d .
O3 O -0.10178(18) 0.48274(17) 0.68445(7) 0.0283(3) Uani 1 1 d .
C1 C 0.2327(3) 0.7508(3) 0.55927(11) 0.0371(5) Uani 1 1 d .
C2 C 0.2696(3) 0.5778(2) 0.56382(10) 0.0320(5) Uani 1 1 d .
H2A H 0.3720 0.5609 0.5934 0.038 Uiso 1 1 calc R
H2B H 0.2986 0.5379 0.5182 0.038 Uiso 1 1 calc R
C3 C 0.1147(3) 0.4859(2) 0.59203(9) 0.0239(4) Uani 1 1 d .
H3 H 0.0147 0.4989 0.5601 0.029 Uiso 1 1 calc R
C4 C 0.1510(3) 0.3108(2) 0.59954(10) 0.0263(4) Uani 1 1 d .
H4 H 0.0451 0.2640 0.6209 0.032 Uiso 1 1 calc R
C5 C 0.3020(3) 0.2784(2) 0.64743(10) 0.0317(4) Uani 1 1 d .
H5A H 0.3001 0.1668 0.6604 0.038 Uiso 1 1 calc R
H5B H 0.4128 0.2986 0.6234 0.038 Uiso 1 1 calc R
C6 C 0.2960(3) 0.3772(2) 0.71107(9) 0.0260(4) Uani 1 1 d .
C7 C 0.4054(3) 0.3378(3) 0.76542(10) 0.0348(5) Uani 1 1 d .
H7 H 0.4822 0.2515 0.7612 0.042 Uiso 1 1 calc R
C8 C 0.4032(3) 0.4223(3) 0.82488(11) 0.0405(6) Uani 1 1 d .
H8 H 0.4767 0.3929 0.8614 0.049 Uiso 1 1 calc R
C9 C 0.2934(3) 0.5504(3) 0.83142(11) 0.0383(5) Uani 1 1 d .
H9 H 0.2910 0.6086 0.8724 0.046 Uiso 1 1 calc R
C10 C 0.1877(3) 0.5922(3) 0.77767(10) 0.0316(4) Uani 1 1 d .
H10 H 0.1137 0.6804 0.7819 0.038 Uiso 1 1 calc R
C11 C 0.1873(2) 0.5074(2) 0.71721(9) 0.0241(4) Uani 1 1 d .
C12 C 0.0599(3) 0.5514(2) 0.66138(9) 0.0228(4) Uani 1 1 d .
C13 C 0.0371(3) 0.7260(2) 0.65666(11) 0.0287(4) Uani 1 1 d .
H13 H -0.0355 0.7755 0.6891 0.034 Uiso 1 1 calc R
C14 C 0.1124(3) 0.8148(2) 0.60980(11) 0.0345(5) Uani 1 1 d .
H14 H 0.0875 0.9233 0.6091 0.041 Uiso 1 1 calc R
C15 C -0.2489(3) 0.5051(3) 0.64134(12) 0.0364(5) Uani 1 1 d .
H15A H -0.3560 0.4887 0.6673 0.055 Uiso 1 1 calc R
H15B H -0.2441 0.4304 0.6038 0.055 Uiso 1 1 calc R
H15C H -0.2475 0.6116 0.6233 0.055 Uiso 1 1 calc R
C16 C 0.1749(3) 0.2300(2) 0.53238(11) 0.0343(5) Uani 1 1 d .
H16 H 0.2450 0.1387 0.5314 0.041 Uiso 1 1 calc R

loop_
_atom_site_aniso_label
_atom_site_aniso_U_11
_atom_site_aniso_U_22
_atom_site_aniso_U_33
_atom_site_aniso_U_23
_atom_site_aniso_U_13
_atom_site_aniso_U_12
O1 0.0902(15) 0.0384(9) 0.0555(12) 0.0132(9) 0.0334(12) -0.0060(11)
O2 0.1011(17) 0.0600(12) 0.0282(9) -0.0123(9) -0.0094(10) 0.0254(13)
O3 0.0261(7) 0.0304(7) 0.0283(7) 0.0018(6) 0.0034(6) -0.0035(6)
C1 0.0492(14) 0.0296(10) 0.0325(10) 0.0039(9) 0.0064(10) -0.0074(10)
C2 0.0392(12) 0.0291(10) 0.0277(9) 0.0020(8) 0.0089(9) -0.0007(9)
C3 0.0297(9) 0.0233(8) 0.0188(7) 0.0001(7) 0.0015(7) 0.0009(8)
C4 0.0355(11) 0.0212(8) 0.0220(8) -0.0001(7) 0.0027(8) 0.0008(8)
C5 0.0400(11) 0.0286(9) 0.0265(9) -0.0020(8) 0.0022(9) 0.0088(9)
C6 0.0273(9) 0.0287(9) 0.0219(8) 0.0035(7) 0.0027(8) -0.0009(8)
C7 0.0325(11) 0.0420(11) 0.0297(10) 0.0070(9) -0.0017(9) 0.0030(10)
C8 0.0360(12) 0.0576(15) 0.0279(10) 0.0085(10) -0.0099(10) -0.0089(12)
C9 0.0468(13) 0.0449(12) 0.0232(9) -0.0045(9) -0.0025(9) -0.0146(12)
C10 0.0385(11) 0.0312(9) 0.0251(9) -0.0042(8) 0.0027(9) -0.0056(9)
C11 0.0262(9) 0.0252(8) 0.0208(7) 0.0005(7) 0.0030(7) -0.0041(8)
C12 0.0263(9) 0.0206(8) 0.0216(8) -0.0015(7) 0.0025(7) -0.0017(7)
C13 0.0335(10) 0.0238(9) 0.0288(9) -0.0031(8) 0.0013(8) 0.0024(8)
C14 0.0452(12) 0.0209(9) 0.0374(11) 0.0008(8) 0.0041(10) 0.0004(9)
C15 0.0274(10) 0.0425(11) 0.0393(11) -0.0044(10) -0.0029(9) -0.0035(9)
C16 0.0498(14) 0.0258(9) 0.0273(10) -0.0032(8) 0.0062(10) -0.0006(9)

loop_
_atom_type_symbol
_atom_type_description
_atom_type_scat_dispersion_real
_atom_type_scat_dispersion_imag
_atom_type_scat_source
C C 0.0033 0.0016 'International Tables Vol C Tables 4.2.6.8 and 6.1.1.4'
H H 0.0000 0.0000 'International Tables Vol C Tables 4.2.6.8 and 6.1.1.4'
O O 0.0106 0.0060 'International Tables Vol C Tables 4.2.6.8 and 6.1.1.4'

loop_
_geom_angle_atom_site_label_1
_geom_angle_atom_site_label_2
_geom_angle_atom_site_label_3
_geom_angle
C15 O3 C12 115.92(15)
O1 C1 C14 121.8(2)
O1 C1 C2 121.7(2)
C14 C1 C2 116.41(18)
C1 C2 C3 112.37(19)
C1 C2 H2A 109.1
C3 C2 H2A 109.1
C1 C2 H2B 109.1
C3 C2 H2B 109.1
H2A C2 H2B 107.9
C2 C3 C4 113.41(17)
C2 C3 C12 110.35(16)
C4 C3 C12 108.72(15)
C2 C3 H3 108.1
C4 C3 H3 108.1
C12 C3 H3 108.1
C16 C4 C5 111.70(18)
C16 C4 C3 112.76(16)
C5 C4 C3 112.18(16)
C16 C4 H4 106.6
C5 C4 H4 106.6
C3 C4 H4 106.6
C6 C5 C4 112.92(17)
C6 C5 H5A 109.0
C4 C5 H5A 109.0
C6 C5 H5B 109.0
C4 C5 H5B 109.0
H5A C5 H5B 107.8
C11 C6 C7 118.86(18)
C11 C6 C5 122.41(17)
C7 C6 C5 118.73(19)
C8 C7 C6 121.1(2)
C8 C7 H7 119.4
C6 C7 H7 119.4
C7 C8 C9 120.1(2)
C7 C8 H8 120.0
C9 C8 H8 120.0
C10 C9 C8 119.3(2)
C10 C9 H9 120.4
C8 C9 H9 120.4
C9 C10 C11 121.4(2)
C9 C10 H10 119.3
C11 C10 H10 119.3
C10 C11 C6 119.21(18)
C10 C11 C12 119.40(18)
C6 C11 C12 121.25(17)
O3 C12 C13 108.82(16)
O3 C12 C11 102.91(14)
C13 C12 C11 111.42(17)
O3 C12 C3 111.47(15)
C13 C12 C3 109.79(16)
C11 C12 C3 112.24(16)
C14 C13 C12 124.0(2)
C14 C13 H13 118.0
C12 C13 H13 118.0
C13 C14 C1 122.19(19)
C13 C14 H14 118.9
C1 C14 H14 118.9
O3 C15 H15A 109.5
O3 C15 H15B 109.5
H15A C15 H15B 109.5
O3 C15 H15C 109.5
H15A C15 H15C 109.5
H15B C15 H15C 109.5
O2 C16 C4 124.6(2)
O2 C16 H16 117.7
C4 C16 H16 117.7

loop_
_geom_bond_atom_site_label_1
_geom_bond_atom_site_label_2
_geom_bond_distance
O1 C1 1.217(3)
O2 C16 1.190(3)
O3 C15 1.428(3)
O3 C12 1.448(2)
C1 C14 1.466(3)
C1 C2 1.512(3)
C2 C3 1.532(3)
C2 H2A 0.9900
C2 H2B 0.9900
C3 C4 1.534(3)
C3 C12 1.538(2)
C3 H3 1.0000
C4 C16 1.507(3)
C4 C5 1.522(3)
C4 H4 1.0000
C5 C6 1.516(3)
C5 H5A 0.9900
C5 H5B 0.9900
C6 C11 1.399(3)
C6 C7 1.404(3)
C7 C8 1.379(3)
C7 H7 0.9500
C8 C9 1.391(4)
C8 H8 0.9500
C9 C10 1.383(3)
C9 H9 0.9500
C10 C11 1.398(3)
C10 H10 0.9500
C11 C12 1.521(3)
C12 C13 1.511(3)
C13 C14 1.331(3)
C13 H13 0.9500
C14 H14 0.9500
C15 H15A 0.9800
C15 H15B 0.9800
C15 H15C 0.9800
C16 H16 0.9500

loop_
_geom_torsion_atom_site_label_1
_geom_torsion_atom_site_label_2
_geom_torsion_atom_site_label_3
_geom_torsion_atom_site_label_4
_geom_torsion
O1 C1 C2 C3 -153.0(3)
C14 C1 C2 C3 30.6(3)
C1 C2 C3 C4 -177.95(17)
C1 C2 C3 C12 -55.7(2)
C2 C3 C4 C16 -66.9(2)
C12 C3 C4 C16 169.90(18)
C2 C3 C4 C5 60.2(2)
C12 C3 C4 C5 -62.9(2)
C16 C4 C5 C6 171.16(17)
C3 C4 C5 C6 43.4(2)
C4 C5 C6 C11 -13.8(3)
C4 C5 C6 C7 167.16(18)
C11 C6 C7 C8 1.9(3)
C5 C6 C7 C8 -179.0(2)
C6 C7 C8 C9 -1.0(4)
C7 C8 C9 C10 -0.3(3)
C8 C9 C10 C11 0.7(3)
C9 C10 C11 C6 0.2(3)
C9 C10 C11 C12 175.88(19)
C7 C6 C11 C10 -1.5(3)
C5 C6 C11 C10 179.44(19)
C7 C6 C11 C12 -177.09(18)
C5 C6 C11 C12 3.8(3)
C15 O3 C12 C13 61.8(2)
C15 O3 C12 C11 -179.96(16)
C15 O3 C12 C3 -59.5(2)
C10 C11 C12 O3 -78.8(2)
C6 C11 C12 O3 96.84(19)
C10 C11 C12 C13 37.7(3)
C6 C11 C12 C13 -146.72(18)
C10 C11 C12 C3 161.26(17)
C6 C11 C12 C3 -23.1(2)
C2 C3 C12 O3 171.24(16)
C4 C3 C12 O3 -63.8(2)
C2 C3 C12 C13 50.6(2)
C4 C3 C12 C13 175.55(17)
C2 C3 C12 C11 -73.9(2)
C4 C3 C12 C11 51.1(2)
O3 C12 C13 C14 -145.1(2)
C11 C12 C13 C14 102.1(2)
C3 C12 C13 C14 -22.9(3)
C12 C13 C14 C1 -2.7(4)
O1 C1 C14 C13 -177.5(3)
C2 C1 C14 C13 -1.0(4)
C5 C4 C16 O2 -154.4(3)
C3 C4 C16 O2 -27.0(3)
